data_2106961
loop_
_publ_author_name
'Gatehouse, B.M.'
'Grey, I.E.'
'Hill, R.J.'
'Rossell, H.J.'

_publ_section_title
;
 Zirconolite, Ca Zrx Ti3-x O7; Structure Refinements for Near-End-Member
 Compositions with x=0.85 and 1.30
;
_journal_name_full 'Acta Crystallographica B (24,1968-38,1982)'
_journal_page_first 306
_journal_page_last 312
_journal_volume 37
_journal_year 1981
_chemical_formula_sum 'Ca0.975 O7 Ti2.145 Zr0.864'
_chemical_name_systematic 'Ca.975 Zr.864 Ti2.145 O7'
_space_group_IT_number 15
_symmetry_space_group_name_Hall '-C 2yc'
_symmetry_space_group_name_H-M 'C 1 2/c 1'
_cell_angle_alpha 90
_cell_angle_beta 100.59
_cell_angle_gamma 90
_cell_formula_units_Z 8
_cell_length_a 12.444
_cell_length_b 7.266
_cell_length_c 11.341
_cell_volume 1007.966
_citation_journal_id_ASTM ACBCAR
_cod_data_source_file Gatehouse_ACBCAR_1981_1248.cif
_cod_data_source_block Ca0.975O7Ti2.145Zr0.864
_cod_database_code 2106961

loop_
_symmetry_equiv_pos_as_xyz
x,y,z
-x,y,-z+1/2
-x,-y,-z
x,-y,z-1/2
x+1/2,y+1/2,z
-x+1/2,y+1/2,-z+1/2
-x+1/2,-y+1/2,-z
x+1/2,-y+1/2,z-1/2

loop_
_atom_site_label
_atom_site_type_symbol
_atom_site_fract_x
_atom_site_fract_y
_atom_site_fract_z
_atom_site_occupancy
_atom_site_U_iso_or_equiv
O3 O-2 0.2056 0.0815 0.5711 1 0.0
Ti2 Ti+4 0.2489 0.1214 0.7466 1 0.0
Ti1 Ti+4 0.1229 0.1231 -0.02483 0.161 0.0
O7 O-2 0.1126 0.0523 0.7931 1 0.0
O6 O-2 -0.0033 0.1231 0.4183 1 0.0
Ca1 Ca+2 0.3732 0.1275 0.4953 0.975 0.0
O5 O-2 0.7098 0.1725 0.5824 1 0.0
O1 O-2 0.305 0.13 0.2812 1 0.0
Zr1 Zr+4 0.3732 0.1275 0.4953 0.025 0.0
Ti4 Ti+4 0 0.1271 0.25 0.993 0.0
O2 O-2 0.4712 0.1361 0.1022 1 0.0
Zr2 Zr+4 0.1229 0.1231 -0.02483 0.839 0.0
Ti3 Ti+4 0.4684 0.0516 0.2522 0.483 0.0
O4 O-2 0.399 0.1635 0.7187 1 0.0
